data_1570880
loop_
_publ_author_name
'Liao, Qiuyan'
'Li, Aisen'
'Huang, Arui'
'Wang, Jiaqiang'
'Chang, Kai'
'Li, Hehua'
'Yao, Pengfei'
'Zhong, Cheng'
'Xie, Peidong'
'Wang, Jinfeng'
'Li, Zhen'
'Li, Qianqian'

_publ_section_title
;
 Controllable &#x3c0;-&#x3c0; coupling of intramolecular dimer models in
 aggregated states.
;
_journal_issue 12
_journal_name_full 'Chemical science'
_journal_page_first 4364
_journal_page_last 4373
_journal_paper_doi 10.1039/d3sc05533g
_journal_volume 15
_journal_year 2024
_chemical_formula_moiety 'C51 H46 O'
_chemical_formula_sum 'C51 H46 O'
_chemical_formula_weight 674.88
_space_group_crystal_system triclinic
_space_group_IT_number 2
_space_group_name_Hall '-P 1'
_space_group_name_H-M_alt 'P -1'
_atom_sites_solution_hydrogens geom
_atom_sites_solution_primary dual
_audit_creation_date 2023-11-15
_audit_creation_method
;
Olex2 1.5-ac5-024
(compiled 2022.04.12 svn.rca3783a0 for Rigaku Oxford Diffraction, GUI svn.r6498)
;
_audit_update_record
;
2023-11-15 deposited with the CCDC.	2024-02-01 downloaded from the CCDC.
;
_cell_angle_alpha 83.916(2)
_cell_angle_beta 81.263(2)
_cell_angle_gamma 81.850(2)
_cell_formula_units_Z 4
_cell_length_a 11.3923(2)
_cell_length_b 18.1449(5)
_cell_length_c 19.2809(5)
_cell_measurement_reflns_used 31418
_cell_measurement_temperature 285.7(8)
_cell_measurement_theta_max 75.9390
_cell_measurement_theta_min 2.3410
_cell_volume 3885.01(16)
_computing_cell_refinement 'CrysAlisPro 1.171.41.112a (Rigaku OD, 2021)'
_computing_data_collection 'CrysAlisPro 1.171.41.112a (Rigaku OD, 2021)'
_computing_data_reduction 'CrysAlisPro 1.171.41.112a (Rigaku OD, 2021)'
_computing_molecular_graphics 'Olex2 1.5-ac5-024 (Dolomanov et al., 2009)'
_computing_publication_material 'Olex2 1.5-ac5-024 (Dolomanov et al., 2009)'
_computing_structure_refinement 'SHELXL 2018/3 (Sheldrick, 2015)'
_computing_structure_solution 'SHELXT 2018/2 (Sheldrick, 2018)'
_diffrn_ambient_environment air
_diffrn_ambient_temperature 285.7(8)
_diffrn_detector 'Hybrid Pixel Array Detector'
_diffrn_detector_area_resol_mean 10.0000
_diffrn_detector_type 'HyPix-Arc 150'
_diffrn_measured_fraction_theta_full 0.994
_diffrn_measured_fraction_theta_max 0.994
_diffrn_measurement_details
;
List of Runs (angles in degrees, time in seconds):

  # Type    Start    End  Width  t~exp~   \w     \q     \k     \f   Frames
#--------------------------------------------------------------------------
  1  \w     78.00 117.00   0.50    0.15    --   73.14  15.00 120.00   78
  2  \w     70.00 114.00   0.50    0.15    --   76.87  15.00  90.00   88
  3  \w     58.00  98.00   0.50    0.15    --   62.79  15.00  60.00   80
  4  \w     66.00 108.00   0.50    0.15    --   76.87  15.00   0.00   84
  5  \w     72.00 116.00   0.50    0.15    --   76.87  15.00-120.00   88
  6  \w     66.00  99.00   0.50    0.15    --   76.87  15.00-150.00   66
  7  \w     64.00  96.00   0.50    0.15    --   62.79  15.00-180.00   64
  8  \w     29.00  54.00   0.50    0.15    --   62.79-129.00  65.00   50
  9  \w     31.00  72.00   0.50    0.15    --   73.14-129.00  65.00   82
 10  \w     31.00  88.00   0.50    0.15    --   73.14-125.00 150.00  114
 11  \w     55.00 100.00   0.50    0.15    --   76.87-129.00  65.00   90
 12  \w     25.00  76.00   0.50    0.15    --   62.79-125.00   0.00  102
 13  \w     31.00  94.00   0.50    0.15    --   73.14-125.00-150.00  126
 14  \w     38.00  97.00   0.50    0.15    --   76.87-125.00 -90.00  118
 15  \w     47.00  98.00   0.50    0.15    --   76.87-125.00  90.00  102
 16  \w    -75.00 -47.00   0.50    0.15    --  -81.55 125.00  90.00   56
 17  \w    -91.00 -66.00   0.50    0.15    --  -76.57 129.00 138.00   50
 18  \w    -86.00 -61.00   0.50    0.15    --  -71.67 129.00 138.00   50
 19  \w    -75.00 -50.00   0.50    0.15    --  -81.55 129.00 138.00   50
 20  \w    -65.00 -40.00   0.50    0.15    --  -63.59 129.00 138.00   50
 21  \w    -83.00 -57.00   0.50    0.15    --  -76.57 125.00  30.00   52
 22  \w    -61.00 -26.00   0.50    0.15    --  -63.59 125.00   0.00   70
 23  \w   -102.00 -45.00   0.50    0.15    --  -81.55 125.00  60.00  114
 24  \w   -102.00 -47.00   0.50    0.15    --  -81.55 125.00  30.00  110
 25  \w   -102.00 -52.00   0.50    0.15    --  -81.55 125.00 150.00  100
 26  \w    -88.00 -30.00   0.50    0.15    --  -71.67 125.00 -90.00  116
 27  \w    -74.00 -48.00   0.50    0.15    --  -76.57 125.00-120.00   52
 28  \w   -102.00 -74.00   0.50    0.15    --  -81.55 125.00-120.00   56
 29  \w    -91.00 -29.00   0.50    0.15    --  -71.67 125.00-150.00  124
 30  \w   -102.00 -44.00   0.50    0.15    --  -81.55 125.00-180.00  116
 31  \w   -102.00 -48.00   0.50    0.15    --  -81.55 125.00-150.00  108
 32  \w   -102.00 -76.00   0.50    0.15    --  -81.55 125.00 -90.00   52
 33  \w   -102.00 -44.00   0.50    0.15    --  -81.55 125.00 -60.00  116
 34  \w   -101.00 -75.00   0.50    0.15    --  -81.55 125.00 -30.00   52
 35  \w   -102.00 -77.00   0.50    0.15    --  -81.55 125.00   0.00   50
 36  \w   -102.00 -69.00   0.50    0.15    --  -81.55 125.00 120.00   66
 37  \w   -124.00 -75.00   0.50    0.15    --  -81.55 -15.00 150.00   98
 38  \w   -101.00 -63.00   0.50    0.15    --  -63.59 -15.00  90.00   76
 39  \w   -118.00 -70.00   0.50    0.15    --  -76.57 -15.00  60.00   96
 40  \w    -98.00 -73.00   0.50    0.15    --  -81.55 -15.00   0.00   50
 41  \w    -79.00 -54.00   0.50    0.15    --  -63.59 -15.00 -90.00   50
 42  \w   -124.00 -99.00   0.50    0.15    --  -81.55 -15.00 -60.00   50
 43  \w   -116.00 -77.00   0.50    0.15    --  -81.55 -15.00-120.00   78
 44  \w    -82.00 -54.00   0.50    0.15    --  -63.59 -15.00-150.00   56
 45  \w   -105.00 -55.00   0.50    0.15    --  -63.59 -15.00-180.00  100
;
_diffrn_measurement_device 'four-circle diffractometer'
_diffrn_measurement_device_type 'ROD, Synergy Custom system, HyPix-Arc 150'
_diffrn_measurement_method '\w scans'
_diffrn_orient_matrix_type 'CrysAlisPro convention (1999,Acta A55,543-557)'
_diffrn_orient_matrix_UB_11 0.0379589000
_diffrn_orient_matrix_UB_12 -0.0841653000
_diffrn_orient_matrix_UB_13 0.0166515000
_diffrn_orient_matrix_UB_21 0.0334464000
_diffrn_orient_matrix_UB_22 -0.0093579000
_diffrn_orient_matrix_UB_23 -0.0793321000
_diffrn_orient_matrix_UB_31 0.1283364000
_diffrn_orient_matrix_UB_32 0.0155007000
_diffrn_orient_matrix_UB_33 0.0036219000
_diffrn_radiation_monochromator mirror
_diffrn_radiation_probe x-ray
_diffrn_radiation_type 'Cu K\a'
_diffrn_radiation_wavelength 1.54184
_diffrn_reflns_av_R_equivalents 0.0265
_diffrn_reflns_av_unetI/netI 0.0258
_diffrn_reflns_Laue_measured_fraction_full 0.994
_diffrn_reflns_Laue_measured_fraction_max 0.994
_diffrn_reflns_limit_h_max 13
_diffrn_reflns_limit_h_min -8
_diffrn_reflns_limit_k_max 21
_diffrn_reflns_limit_k_min -21
_diffrn_reflns_limit_l_max 22
_diffrn_reflns_limit_l_min -22
_diffrn_reflns_number 58580
_diffrn_reflns_point_group_measured_fraction_full 0.994
_diffrn_reflns_point_group_measured_fraction_max 0.994
_diffrn_reflns_theta_full 66.588
_diffrn_reflns_theta_max 66.588
_diffrn_reflns_theta_min 2.327
_diffrn_source 'Rotating-anode X-ray tube'
_diffrn_source_type 'Rigaku (Cu) X-ray Source'
_exptl_absorpt_coefficient_mu 0.506
_exptl_absorpt_correction_T_max 1.00000
_exptl_absorpt_correction_T_min 0.85731
_exptl_absorpt_correction_type multi-scan
_exptl_absorpt_process_details
;
CrysAlisPro 1.171.41.112a (Rigaku Oxford Diffraction, 2021)
Empirical absorption correction using spherical harmonics,
implemented in SCALE3 ABSPACK scaling algorithm.
;
_exptl_crystal_colour 'clear light yellow'
_exptl_crystal_colour_lustre clear
_exptl_crystal_colour_modifier light
_exptl_crystal_colour_primary yellow
_exptl_crystal_density_diffrn 1.154
_exptl_crystal_description block
_exptl_crystal_F_000 1440
_exptl_crystal_size_max 0.16
_exptl_crystal_size_mid 0.13
_exptl_crystal_size_min 0.12
_refine_diff_density_max 0.311
_refine_diff_density_min -0.161
_refine_diff_density_rms 0.033
_refine_ls_extinction_coef 0.00120(12)
_refine_ls_extinction_expression Fc^*^=kFc[1+0.001xFc^2^\l^3^/sin(2\q)]^-1/4^
_refine_ls_extinction_method 'SHELXL-2018/3 (Sheldrick 2018)'
_refine_ls_goodness_of_fit_ref 1.076
_refine_ls_hydrogen_treatment constr
_refine_ls_matrix_type full
_refine_ls_number_parameters 1047
_refine_ls_number_reflns 13643
_refine_ls_number_restraints 143
_refine_ls_restrained_S_all 1.104
_refine_ls_R_factor_all 0.0526
_refine_ls_R_factor_gt 0.0457
_refine_ls_shift/su_max 0.003
_refine_ls_shift/su_mean 0.000
_refine_ls_structure_factor_coef Fsqd
_refine_ls_weighting_details 'w=1/[\s^2^(Fo^2^)+(0.0713P)^2^+0.5459P] where P=(Fo^2^+2Fc^2^)/3'
_refine_ls_weighting_scheme calc
_refine_ls_wR_factor_gt 0.1326
_refine_ls_wR_factor_ref 0.1383
_reflns_Friedel_coverage 0.000
_reflns_number_gt 11486
_reflns_number_total 13643
_reflns_threshold_expression 'I > 2\s(I)'
_cod_data_source_file d3sc05533g4.cif
_cod_data_source_block 20221124-4cbr_auto
_cod_depositor_comments 'Adding full bibliography for 1570870--1570891.cif.'
_cod_original_cell_volume 3885.01(17)
_cod_database_code 1570880
_shelx_shelxl_version_number 2018/3
_chemical_oxdiff_formula CHOBr
_shelx_space_group_comment
;
The symmetry employed for this shelxl refinement is uniquely defined
by the following loop, which should always be used as a source of
symmetry information in preference to the above space-group names.
They are only intended as comments.
;
_shelx_estimated_absorpt_t_max 0.942
_shelx_estimated_absorpt_t_min 0.923
_olex2_refinement_description
;
1. Fixed Uiso
 At 1.2 times of:
  All C(H) groups
 At 1.5 times of:
  All C(H,H,H) groups
2. Restrained distances
 C71-C70
 1.39 with sigma of 0.01
 C98-C96
 1.54 with sigma of 0.01
 C46-C47 \\sim C46-C47A
 with sigma of 0.02
 C46-C102 \\sim C46-C103
 with sigma of 0.02
 C46-C101 \\sim C46-C1A
 with sigma of 0.02
 C92-C94 \\sim C92-C94A
 with sigma of 0.02
 C92-C93 \\sim C92-C93A
 with sigma of 0.02
 C92-C95 \\sim C92-C95A
 with sigma of 0.02
 C43-C45 \\sim C43-C45A
 with sigma of 0.02
 C43-C44 \\sim C43-C44A
 with sigma of 0.02
 C43-C3 \\sim C43-C3A
 with sigma of 0.02
3. Uiso/Uaniso restraints and constraints
Uanis(C47) \\sim Ueq, Uanis(C47A) \\sim Ueq, Uanis(C101) \\sim Ueq, Uanis(C1A)
\\sim Ueq, Uanis(C102) \\sim Ueq, Uanis(C103) \\sim Ueq, Uanis(C45A) \\sim Ueq,
Uanis(C3) \\sim Ueq, Uanis(C3A) \\sim Ueq, Uanis(C44) \\sim Ueq, Uanis(C44A)
\\sim Ueq, Uanis(C45) \\sim Ueq, Uanis(C93A) \\sim Ueq, Uanis(C93) \\sim Ueq,
Uanis(C94A) \\sim Ueq, Uanis(C95) \\sim Ueq, Uanis(C95A) \\sim Ueq, Uanis(C94)
\\sim Ueq: with sigma of 0.01 and sigma for terminal atoms of 0.02
Uanis(C67) \\sim Ueq, Uanis(C68) \\sim Ueq, Uanis(C69) \\sim Ueq, Uanis(C66)
\\sim Ueq: with sigma of 0.01 and sigma for terminal atoms of 0.02
4. Others
 Sof(C47A)=Sof(H47D)=Sof(H47E)=Sof(H47F)=Sof(C103)=Sof(H10G)=Sof(H10H)=
 Sof(H10I)=Sof(C1A)=Sof(H1AA)=Sof(H1AB)=Sof(H1AC)=1-FVAR(1)
 Sof(C47)=Sof(H47A)=Sof(H47B)=Sof(H47C)=Sof(C102)=Sof(H10A)=Sof(H10B)=
 Sof(H10C)=Sof(C101)=Sof(H10D)=Sof(H10E)=Sof(H10F)=FVAR(1)
 Sof(C3A)=Sof(H3AA)=Sof(H3AB)=Sof(H3AC)=Sof(C44A)=Sof(H44D)=Sof(H44E)=
 Sof(H44F)=Sof(C45A)=Sof(H45D)=Sof(H45E)=Sof(H45F)=1-FVAR(2)
 Sof(C45)=Sof(H45A)=Sof(H45B)=Sof(H45C)=Sof(C44)=Sof(H44A)=Sof(H44B)=Sof(H44C)=
 Sof(C3)=Sof(H3A)=Sof(H3B)=Sof(H3C)=FVAR(2)
 Sof(C95A)=Sof(H95D)=Sof(H95E)=Sof(H95F)=Sof(C93A)=Sof(H93D)=Sof(H93E)=
 Sof(H93F)=Sof(C94A)=Sof(H94D)=Sof(H94E)=Sof(H94F)=1-FVAR(3)
 Sof(C93)=Sof(H93A)=Sof(H93B)=Sof(H93C)=Sof(C94)=Sof(H94A)=Sof(H94B)=Sof(H94C)=
 Sof(C95)=Sof(H95A)=Sof(H95B)=Sof(H95C)=FVAR(3)
5.a Aromatic/amide H refined with riding coordinates:
 C59(H59), C61(H61), C53(H53), C84(H84), C12(H12), C14(H14), C8(H8), C6(H6),
 C79(H79), C39(H39), C91(H91), C42(H42), C55(H55), C35(H35), C22(H22), C30(H30),
  C25(H25), C40(H40), C83(H83), C81(H81), C90(H90), C17(H17), C77(H77),
 C88(H88), C20(H20), C41(H41), C82(H82), C34(H34), C89(H89), C66(H66), C32(H32),
  C19(H19), C33(H33), C18(H18), C28(H28), C26(H26), C76(H76), C71(H71),
 C27(H27), C75(H75), C74(H74), C69(H69), C67(H67), C68(H68)
5.b Idealised Me refined as rotating group:
 C99(H99A,H99B,H99C), C100(H10J,H10K,H10L), C49(H49A,H49B,H49C), C98(H98A,H98B,
 H98C), C48(H48A,H48B,H48C), C97(H97A,H97B,H97C), C93(H93A,H93B,H93C), C94(H94A,
 H94B,H94C), C47(H47A,H47B,H47C), C45(H45A,H45B,H45C), C95(H95A,H95B,H95C),
 C44(H44A,H44B,H44C), C50(H50A,H50B,H50C), C102(H10A,H10B,H10C), C3(H3A,H3B,
 H3C), C101(H10D,H10E,H10F), C47A(H47D,H47E,H47F), C103(H10G,H10H,H10I),
 C1A(H1AA,H1AB,H1AC), C3A(H3AA,H3AB,H3AC), C44A(H44D,H44E,H44F), C45A(H45D,H45E,
 H45F), C95A(H95D,H95E,H95F), C93A(H93D,H93E,H93F), C94A(H94D,H94E,H94F)
;
_olex2_submission_special_instructions 'No special instructions were received'
_oxdiff_exptl_absorpt_empirical_details
;
Empirical correction (ABSPACK) includes:
- Absorption correction using spherical harmonics
- Frame scaling
;
_oxdiff_exptl_absorpt_empirical_full_max 3.817
_oxdiff_exptl_absorpt_empirical_full_min 0.464

loop_
_space_group_symop_operation_xyz
'x, y, z'
'-x, -y, -z'

loop_
_atom_site_label
_atom_site_type_symbol
_atom_site_fract_x
_atom_site_fract_y
_atom_site_fract_z
_atom_site_U_iso_or_equiv
_atom_site_adp_type
_atom_site_occupancy
_atom_site_site_symmetry_order
_atom_site_calc_flag
_atom_site_refinement_flags_posn
_atom_site_refinement_flags_adp
_atom_site_refinement_flags_occupancy
_atom_site_disorder_assembly
_atom_site_disorder_group
O3 O 0.86030(8) 0.16314(5) 0.87669(5) 0.0488(2) Uani 1 1 d . . . . .
O50 O 0.58284(9) 0.67854(5) 0.58103(5) 0.0511(2) Uani 1 1 d . . . . .
C86 C 0.64507(11) 0.58617(7) 0.69389(6) 0.0412(3) Uani 1 1 d . . . . .
C2 C 0.80952(11) 0.11598(7) 0.92971(7) 0.0421(3) Uani 1 1 d . . . . .
C58 C 0.67228(11) 0.59198(7) 0.49443(6) 0.0423(3) Uani 1 1 d . . . . .
C11 C 0.82329(11) 0.03929(7) 0.92716(7) 0.0445(3) Uani 1 1 d . . . . .
C15 C 0.72714(12) 0.23534(7) 0.98510(6) 0.0435(3) Uani 1 1 d . . . . .
C51 C 0.53857(12) 0.72826(7) 0.52956(7) 0.0445(3) Uani 1 1 d . . . . .
C63 C 0.64461(11) 0.61122(7) 0.56313(6) 0.0410(3) Uani 1 1 d . . . . .
C62 C 0.67810(11) 0.56309(7) 0.62018(6) 0.0411(3) Uani 1 1 d . . . . .
C37 C 0.94015(11) 0.26787(8) 0.77779(7) 0.0446(3) Uani 1 1 d . . . . .
C87 C 0.73357(12) 0.60396(7) 0.73046(7) 0.0447(3) Uani 1 1 d . . . . .
C60 C 0.77104(11) 0.47113(7) 0.53895(7) 0.0445(3) Uani 1 1 d . . . . .
C4 C 0.92401(11) 0.13379(7) 0.81726(7) 0.0433(3) Uani 1 1 d . . . . .
C85 C 0.52559(11) 0.58755(7) 0.72691(7) 0.0433(3) Uani 1 1 d . . . . .
C1 C 0.74274(11) 0.15171(7) 0.98656(7) 0.0443(3) Uani 1 1 d . . . . .
C59 C 0.73545(12) 0.52158(8) 0.48414(7) 0.0456(3) Uani 1 1 d . . . . .
H59 H 0.754839 0.507553 0.438370 0.055 Uiso 1 1 calc R U . . .
C38 C 0.82190(12) 0.30424(8) 0.77861(7) 0.0449(3) Uani 1 1 d . . . . .
C56 C 0.56013(12) 0.71617(8) 0.45881(7) 0.0461(3) Uani 1 1 d . . . . .
C36 C 1.03172(12) 0.30729(8) 0.79002(7) 0.0478(3) Uani 1 1 d . . . . .
C52 C 0.47134(12) 0.79286(8) 0.55462(7) 0.0484(3) Uani 1 1 d . . . . .
C61 C 0.74108(11) 0.49383(7) 0.60693(7) 0.0447(3) Uani 1 1 d . . . . .
H61 H 0.764135 0.461426 0.644571 0.054 Uiso 1 1 calc R U . . .
C29 C 0.79601(12) 0.38137(8) 0.79091(7) 0.0480(3) Uani 1 1 d . . . . .
C24 C 0.82498(12) 0.27317(8) 0.99015(7) 0.0466(3) Uani 1 1 d . . . . .
C5 C 0.96679(11) 0.18726(8) 0.76565(7) 0.0469(3) Uani 1 1 d . . . . .
C9 C 0.94466(11) 0.05829(8) 0.80856(7) 0.0468(3) Uani 1 1 d . . . . .
C53 C 0.42334(13) 0.84616(8) 0.50616(8) 0.0539(3) Uani 1 1 d . . . . .
H53 H 0.377938 0.889382 0.522109 0.065 Uiso 1 1 calc R U . . .
C16 C 0.61472(12) 0.27692(8) 0.97644(7) 0.0480(3) Uani 1 1 d . . . . .
C92 C 0.84042(13) 0.39409(8) 0.52504(8) 0.0532(3) Uani 1 1 d D . . . .
C84 C 0.43191(13) 0.57147(8) 0.69226(8) 0.0529(3) Uani 1 1 d . . . . .
H84 H 0.448972 0.559926 0.645643 0.064 Uiso 1 1 calc R U . . .
C12 C 0.76822(12) -0.00236(8) 0.98512(8) 0.0509(3) Uani 1 1 d . . . . .
H12 H 0.776570 -0.054040 0.984565 0.061 Uiso 1 1 calc R U . . .
C14 C 0.69041(12) 0.10696(8) 1.04243(7) 0.0508(3) Uani 1 1 d . . . . .
H14 H 0.645941 0.129641 1.080804 0.061 Uiso 1 1 calc R U . . .
C13 C 0.70206(12) 0.02934(8) 1.04314(8) 0.0509(3) Uani 1 1 d . . . . .
C57 C 0.63978(13) 0.64697(8) 0.43216(7) 0.0508(3) Uani 1 1 d . . . . .
C21 C 0.60212(14) 0.35714(8) 0.97111(7) 0.0534(3) Uani 1 1 d . . . . .
C10 C 0.89605(13) 0.00090(8) 0.86515(8) 0.0528(3) Uani 1 1 d . . . . .
C64 C 0.45605(13) 0.80108(7) 0.63193(8) 0.0506(3) Uani 1 1 d . . . . .
C78 C 0.70301(13) 0.62003(8) 0.80303(7) 0.0519(3) Uani 1 1 d . . . . .
C80 C 0.49568(13) 0.60452(8) 0.79911(7) 0.0505(3) Uani 1 1 d . . . . .
C23 C 0.81084(14) 0.35307(8) 0.98547(7) 0.0544(3) Uani 1 1 d . . . . .
C8 C 1.01118(13) 0.03674(9) 0.74532(8) 0.0568(4) Uani 1 1 d . . . . .
H8 H 1.025910 -0.013893 0.738496 0.068 Uiso 1 1 calc R U . . .
C6 C 1.03243(13) 0.16257(9) 0.70375(8) 0.0562(4) Uani 1 1 d . . . . .
H6 H 1.061271 0.197624 0.668932 0.067 Uiso 1 1 calc R U . . .
C73 C 0.34507(14) 0.79468(8) 0.67366(8) 0.0556(4) Uani 1 1 d . . . . .
C54 C 0.44095(13) 0.83706(8) 0.43422(8) 0.0529(3) Uani 1 1 d . . . . .
C79 C 0.58521(14) 0.61972(9) 0.83504(8) 0.0576(4) Uani 1 1 d . . . . .
H79 H 0.565704 0.629992 0.881946 0.069 Uiso 1 1 calc R U . . .
C39 C 0.67500(13) 0.41676(9) 0.79299(8) 0.0566(4) Uani 1 1 d . . . . .
H39 H 0.657117 0.466835 0.801734 0.068 Uiso 1 1 calc R U . . .
C91 C 0.85490(13) 0.60705(8) 0.69897(8) 0.0541(3) Uani 1 1 d . . . . .
H91 H 0.876885 0.597846 0.651915 0.065 Uiso 1 1 calc R U . . .
C42 C 0.72492(13) 0.26675(9) 0.76811(8) 0.0557(4) Uani 1 1 d . . . . .
H42 H 0.739334 0.216487 0.759821 0.067 Uiso 1 1 calc R U . . .
C55 C 0.50929(13) 0.77211(8) 0.41261(7) 0.0526(3) Uani 1 1 d . . . . .
H55 H 0.522138 0.765262 0.364800 0.063 Uiso 1 1 calc R U . . .
C7 C 1.05649(14) 0.08720(9) 0.69206(8) 0.0597(4) Uani 1 1 d . . . . .
C35 C 1.15106(13) 0.27247(10) 0.79554(8) 0.0581(4) Uani 1 1 d . . . . .
H35 H 1.170039 0.221448 0.791246 0.070 Uiso 1 1 calc R U . . .
C22 C 0.70020(15) 0.39276(8) 0.97506(8) 0.0591(4) Uani 1 1 d . . . . .
H22 H 0.691965 0.444714 0.970644 0.071 Uiso 1 1 calc R U . . .
C31 C 1.00531(13) 0.38557(8) 0.79978(8) 0.0541(3) Uani 1 1 d . . . . .
C65 C 0.55760(14) 0.80912(8) 0.66253(9) 0.0583(4) Uani 1 1 d . . . . .
C30 C 0.88830(14) 0.42029(8) 0.80016(8) 0.0559(4) Uani 1 1 d . . . . .
H30 H 0.871362 0.470927 0.806776 0.067 Uiso 1 1 calc R U . . .
C46 C 0.64215(14) -0.01826(9) 1.10583(8) 0.0616(4) Uani 1 1 d D . . . .
C25 C 0.94036(14) 0.23492(10) 1.00007(9) 0.0635(4) Uani 1 1 d . . . . .
H25 H 0.952375 0.182991 1.002502 0.076 Uiso 1 1 calc R U . . .
C40 C 0.58668(14) 0.37889(10) 0.78251(8) 0.0627(4) Uani 1 1 d . . . . .
H40 H 0.508796 0.402961 0.783564 0.075 Uiso 1 1 calc R U . . .
C83 C 0.31784(14) 0.57261(10) 0.72579(9) 0.0648(4) Uani 1 1 d . . . . .
H83 H 0.258102 0.562135 0.701763 0.078 Uiso 1 1 calc R U . . .
C81 C 0.37474(14) 0.60473(10) 0.83178(9) 0.0650(4) Uani 1 1 d . . . . .
H81 H 0.354630 0.615655 0.878481 0.078 Uiso 1 1 calc R U . . .
C90 C 0.93872(14) 0.62308(10) 0.73606(10) 0.0655(4) Uani 1 1 d . . . . .
H90 H 1.016844 0.625153 0.714066 0.079 Uiso 1 1 calc R U . . .
C17 C 0.51194(14) 0.24288(10) 0.97080(9) 0.0649(4) Uani 1 1 d . . . . .
H17 H 0.517691 0.191067 0.972958 0.078 Uiso 1 1 calc R U . . .
C96 C 0.38090(15) 0.89616(10) 0.38313(9) 0.0659(4) Uani 1 1 d D . . . .
C72 C 0.33672(17) 0.79538(9) 0.74893(9) 0.0698(5) Uani 1 1 d . . . . .
C77 C 0.24021(15) 0.78556(9) 0.64562(10) 0.0682(4) Uani 1 1 d . . . . .
H77 H 0.243984 0.782942 0.597408 0.082 Uiso 1 1 calc R U . . .
C88 C 0.79499(15) 0.63556(10) 0.83973(9) 0.0658(4) Uani 1 1 d . . . . .
H88 H 0.776183 0.645165 0.886829 0.079 Uiso 1 1 calc R U . . .
C20 C 0.48825(16) 0.39793(11) 0.96140(9) 0.0694(5) Uani 1 1 d . . . . .
H20 H 0.479728 0.449879 0.957388 0.083 Uiso 1 1 calc R U . . .
C41 C 0.61212(14) 0.30307(10) 0.77000(9) 0.0643(4) Uani 1 1 d . . . . .
H41 H 0.550544 0.277327 0.762876 0.077 Uiso 1 1 calc R U . . .
C82 C 0.28902(15) 0.58947(10) 0.79655(10) 0.0700(5) Uani 1 1 d . . . . .
H82 H 0.210631 0.590046 0.818914 0.084 Uiso 1 1 calc R U . . .
C34 C 1.23699(14) 0.31259(12) 0.80693(9) 0.0713(5) Uani 1 1 d . . . . .
H34 H 1.313708 0.288599 0.810928 0.086 Uiso 1 1 calc R U . . .
C70 C 0.54970(17) 0.80713(10) 0.73720(10) 0.0719(5) Uani 1 1 d D . . . .
C89 C 0.90849(16) 0.63669(11) 0.80788(10) 0.0704(5) Uani 1 1 d . . . . .
H89 H 0.967103 0.646420 0.833150 0.085 Uiso 1 1 calc R U . . .
C66 C 0.67132(15) 0.81718(10) 0.62178(11) 0.0706(5) Uani 1 1 d . U . . .
H66 H 0.678060 0.819881 0.572930 0.085 Uiso 1 1 calc R U . . .
C32 C 1.10000(16) 0.42499(11) 0.80977(10) 0.0708(5) Uani 1 1 d . . . . .
H32 H 1.084275 0.476086 0.814315 0.085 Uiso 1 1 calc R U . . .
C19 C 0.39336(17) 0.36318(13) 0.95791(10) 0.0798(5) Uani 1 1 d . . . . .
H19 H 0.319677 0.390984 0.952585 0.096 Uiso 1 1 calc R U . . .
C99 C 0.75676(17) 0.67210(11) 0.39110(9) 0.0804(6) Uani 1 1 d . . . . .
H99A H 0.738154 0.707998 0.352780 0.121 Uiso 1 1 calc R U . . .
H99B H 0.807479 0.629561 0.372935 0.121 Uiso 1 1 calc R U . . .
H99C H 0.797363 0.694353 0.422074 0.121 Uiso 1 1 calc R U . . .
C33 C 1.21159(17) 0.39023(12) 0.81278(10) 0.0774(5) Uani 1 1 d . . . . .
H33 H 1.272163 0.417387 0.818743 0.093 Uiso 1 1 calc R U . . .
C18 C 0.40512(15) 0.28482(13) 0.96230(11) 0.0797(5) Uani 1 1 d . . . . .
H18 H 0.339002 0.261155 0.959369 0.096 Uiso 1 1 calc R U . . .
C43 C 1.13116(17) 0.06042(12) 0.62390(10) 0.0819(6) Uani 1 1 d D . . . .
C100 C 0.5761(2) 0.60874(11) 0.38418(10) 0.0845(6) Uani 1 1 d . . . . .
H10J H 0.507114 0.589754 0.411132 0.127 Uiso 1 1 calc R U . . .
H10K H 0.629883 0.568241 0.364390 0.127 Uiso 1 1 calc R U . . .
H10L H 0.551477 0.644270 0.346949 0.127 Uiso 1 1 calc R U . . .
C28 C 0.91130(19) 0.38972(11) 0.99138(10) 0.0765(5) Uani 1 1 d . . . . .
H28 H 0.902940 0.441648 0.988413 0.092 Uiso 1 1 calc R U . . .
C26 C 1.03249(17) 0.27194(13) 1.00603(11) 0.0825(6) Uani 1 1 d . . . . .
H26 H 1.106140 0.245281 1.013410 0.099 Uiso 1 1 calc R U . . .
C76 C 0.13421(17) 0.78058(11) 0.68824(13) 0.0860(6) Uani 1 1 d . . . . .
H76 H 0.066283 0.775216 0.668863 0.103 Uiso 1 1 calc R U . . .
C71 C 0.4400(2) 0.79991(11) 0.77786(10) 0.0828(6) Uani 1 1 d D . . . .
H71 H 0.435152 0.798017 0.826587 0.099 Uiso 1 1 calc R U . . .
C49 C 1.00087(18) -0.05182(11) 0.89178(12) 0.0948(7) Uani 1 1 d . . . . .
H49A H 1.046606 -0.024135 0.915204 0.142 Uiso 1 1 calc R U . . .
H49B H 1.051235 -0.073481 0.852606 0.142 Uiso 1 1 calc R U . . .
H49C H 0.970224 -0.090777 0.924170 0.142 Uiso 1 1 calc R U . . .
C98 C 0.4357(2) 0.88779(13) 0.30712(10) 0.0949(7) Uani 1 1 d D . . . .
H98A H 0.520020 0.890835 0.302158 0.142 Uiso 1 1 calc R U . . .
H98B H 0.398527 0.927016 0.277133 0.142 Uiso 1 1 calc R U . . .
H98C H 0.423109 0.840236 0.293984 0.142 Uiso 1 1 calc R U . . .
C27 C 1.01816(19) 0.35051(13) 1.00117(12) 0.0884(6) Uani 1 1 d . . . . .
H27 H 1.082561 0.375506 1.004730 0.106 Uiso 1 1 calc R U . . .
C75 C 0.1269(2) 0.78352(12) 0.76198(14) 0.0957(7) Uani 1 1 d . . . . .
H75 H 0.053781 0.780982 0.790555 0.115 Uiso 1 1 calc R U . . .
C74 C 0.2240(2) 0.78992(12) 0.79068(12) 0.0903(6) Uani 1 1 d . . . . .
H74 H 0.217647 0.790816 0.839251 0.108 Uiso 1 1 calc R U . . .
C69 C 0.6564(2) 0.81173(12) 0.76707(13) 0.0967(7) Uani 1 1 d . U . . .
H69 H 0.652815 0.810641 0.815675 0.116 Uiso 1 1 calc R U . . .
C48 C 0.8158(2) -0.04338(13) 0.83258(12) 0.0994(8) Uani 1 1 d . . . . .
H48A H 0.785810 -0.080695 0.867202 0.149 Uiso 1 1 calc R U . . .
H48B H 0.861656 -0.067118 0.793135 0.149 Uiso 1 1 calc R U . . .
H48C H 0.749921 -0.009956 0.817060 0.149 Uiso 1 1 calc R U . . .
C67 C 0.76931(19) 0.82098(12) 0.65205(14) 0.0914(6) Uani 1 1 d . U . . .
H67 H 0.842210 0.825872 0.623962 0.110 Uiso 1 1 calc R U . . .
C68 C 0.7621(2) 0.81763(13) 0.72533(17) 0.1044(8) Uani 1 1 d . U . . .
H68 H 0.830529 0.819464 0.745595 0.125 Uiso 1 1 calc R U . . .
C97 C 0.25031(19) 0.8849(2) 0.38957(15) 0.1424(13) Uani 1 1 d . . . . .
H97A H 0.244645 0.835879 0.376841 0.214 Uiso 1 1 calc R U . . .
H97B H 0.210406 0.921777 0.358667 0.214 Uiso 1 1 calc R U . . .
H97C H 0.213129 0.889774 0.437269 0.214 Uiso 1 1 calc R U . . .
C93 C 0.8693(5) 0.3468(2) 0.59138(18) 0.0908(18) Uani 0.594(6) 1 d D U P A 1
H93A H 0.907245 0.298242 0.579469 0.136 Uiso 0.594(6) 1 calc R U P A 1
H93B H 0.796741 0.341933 0.623098 0.136 Uiso 0.594(6) 1 calc R U P A 1
H93C H 0.922344 0.370396 0.613601 0.136 Uiso 0.594(6) 1 calc R U P A 1
C94 C 0.9575(4) 0.4034(2) 0.4771(3) 0.104(2) Uani 0.594(6) 1 d D U P A 1
H94A H 1.006224 0.429481 0.500136 0.156 Uiso 0.594(6) 1 calc R U P A 1
H94B H 0.940847 0.431508 0.433912 0.156 Uiso 0.594(6) 1 calc R U P A 1
H94C H 0.999361 0.355102 0.467196 0.156 Uiso 0.594(6) 1 calc R U P A 1
C47 C 0.6642(5) -0.10102(19) 1.0935(2) 0.114(2) Uani 0.667(6) 1 d D U P B 1
H47A H 0.633534 -0.108300 1.051337 0.171 Uiso 0.667(6) 1 calc R U P B 1
H47B H 0.624299 -0.129158 1.132820 0.171 Uiso 0.667(6) 1 calc R U P B 1
H47C H 0.748624 -0.117707 1.088498 0.171 Uiso 0.667(6) 1 calc R U P B 1
C45 C 1.2579(4) 0.0740(8) 0.6224(4) 0.155(5) Uani 0.490(7) 1 d D U P C 1
H45A H 1.305081 0.057002 0.580065 0.233 Uiso 0.490(7) 1 calc R U P C 1
H45B H 1.289395 0.047176 0.662583 0.233 Uiso 0.490(7) 1 calc R U P C 1
H45C H 1.260752 0.126466 0.623436 0.233 Uiso 0.490(7) 1 calc R U P C 1
C95 C 0.7643(4) 0.3508(2) 0.4892(3) 0.109(2) Uani 0.594(6) 1 d D U P A 1
H95A H 0.809557 0.304120 0.476806 0.163 Uiso 0.594(6) 1 calc R U P A 1
H95B H 0.742263 0.379647 0.447357 0.163 Uiso 0.594(6) 1 calc R U P A 1
H95C H 0.693349 0.341461 0.520801 0.163 Uiso 0.594(6) 1 calc R U P A 1
C44 C 1.0870(6) 0.1143(4) 0.5596(3) 0.107(2) Uani 0.490(7) 1 d D U P C 1
H44A H 1.100534 0.164455 0.564381 0.160 Uiso 0.490(7) 1 calc R U P C 1
H44B H 1.003126 0.112933 0.559586 0.160 Uiso 0.490(7) 1 calc R U P C 1
H44C H 1.130879 0.098009 0.516204 0.160 Uiso 0.490(7) 1 calc R U P C 1
C50 C 0.3931(3) 0.97421(12) 0.39920(16) 0.1376(12) Uani 1 1 d . . . . .
H50A H 0.342980 0.985576 0.442440 0.206 Uiso 1 1 calc R U . . .
H50B H 0.368978 1.009415 0.361598 0.206 Uiso 1 1 calc R U . . .
H50C H 0.474944 0.977236 0.403782 0.206 Uiso 1 1 calc R U . . .
C102 C 0.6906(4) -0.0067(3) 1.17180(17) 0.1028(18) Uani 0.667(6) 1 d D U P B 1
H10A H 0.775677 -0.021243 1.165874 0.154 Uiso 0.667(6) 1 calc R U P B 1
H10B H 0.653568 -0.036580 1.210887 0.154 Uiso 0.667(6) 1 calc R U P B 1
H10C H 0.673544 0.045057 1.180685 0.154 Uiso 0.667(6) 1 calc R U P B 1
C3 C 1.1100(11) -0.0125(5) 0.6056(5) 0.173(6) Uani 0.490(7) 1 d D U P C 1
H3A H 1.149120 -0.020643 0.558784 0.259 Uiso 0.490(7) 1 calc R U P C 1
H3B H 1.025483 -0.013501 0.607589 0.259 Uiso 0.490(7) 1 calc R U P C 1
H3C H 1.141426 -0.051106 0.638310 0.259 Uiso 0.490(7) 1 calc R U P C 1
C101 C 0.5089(3) 0.0070(3) 1.1144(2) 0.1074(19) Uani 0.667(6) 1 d D U P B 1
H10D H 0.493752 0.057785 1.126504 0.161 Uiso 0.667(6) 1 calc R U P B 1
H10E H 0.469358 -0.024461 1.151180 0.161 Uiso 0.667(6) 1 calc R U P B 1
H10F H 0.479090 0.003703 1.071041 0.161 Uiso 0.667(6) 1 calc R U P B 1
C47A C 0.5458(8) -0.0561(6) 1.0828(4) 0.105(4) Uani 0.333(6) 1 d D U P B 2
H47D H 0.487920 -0.018962 1.063648 0.158 Uiso 0.333(6) 1 calc R U P B 2
H47E H 0.507056 -0.084153 1.122643 0.158 Uiso 0.333(6) 1 calc R U P B 2
H47F H 0.581562 -0.089230 1.047558 0.158 Uiso 0.333(6) 1 calc R U P B 2
C103 C 0.7349(7) -0.0778(5) 1.1353(5) 0.111(4) Uani 0.333(6) 1 d D U P B 2
H10G H 0.779920 -0.104839 1.097621 0.166 Uiso 0.333(6) 1 calc R U P B 2
H10H H 0.694993 -0.111720 1.169394 0.166 Uiso 0.333(6) 1 calc R U P B 2
H10I H 0.788187 -0.054214 1.157288 0.166 Uiso 0.333(6) 1 calc R U P B 2
C1A C 0.5842(11) 0.0270(4) 1.1683(4) 0.120(4) Uani 0.333(6) 1 d D U P B 2
H1AA H 0.643119 0.052714 1.182919 0.180 Uiso 0.333(6) 1 calc R U P B 2
H1AB H 0.553768 -0.006317 1.206796 0.180 Uiso 0.333(6) 1 calc R U P B 2
H1AC H 0.519772 0.062643 1.154184 0.180 Uiso 0.333(6) 1 calc R U P B 2
C3A C 1.0626(7) 0.0065(6) 0.5949(4) 0.140(4) Uani 0.510(7) 1 d D U P C 2
H3AA H 1.114655 -0.019677 0.559035 0.210 Uiso 0.510(7) 1 calc R U P C 2
H3AB H 0.995421 0.034223 0.575141 0.210 Uiso 0.510(7) 1 calc R U P C 2
H3AC H 1.034616 -0.028709 0.632339 0.210 Uiso 0.510(7) 1 calc R U P C 2
C44A C 1.1806(12) 0.1183(4) 0.5755(5) 0.185(6) Uani 0.510(7) 1 d D U P C 2
H44D H 1.211951 0.151672 0.601338 0.277 Uiso 0.510(7) 1 calc R U P C 2
H44E H 1.118953 0.145599 0.550709 0.277 Uiso 0.510(7) 1 calc R U P C 2
H44F H 1.243777 0.095948 0.542443 0.277 Uiso 0.510(7) 1 calc R U P C 2
C45A C 1.2409(4) 0.0025(4) 0.6481(3) 0.0983(19) Uani 0.510(7) 1 d D U P C 2
H45D H 1.293517 -0.013679 0.607286 0.147 Uiso 0.510(7) 1 calc R U P C 2
H45E H 1.210507 -0.039963 0.675244 0.147 Uiso 0.510(7) 1 calc R U P C 2
H45F H 1.284129 0.026535 0.676348 0.147 Uiso 0.510(7) 1 calc R U P C 2
C95A C 0.8739(8) 0.3832(3) 0.4476(3) 0.104(3) Uani 0.406(6) 1 d D U P A 2
H95D H 0.919451 0.334896 0.442109 0.156 Uiso 0.406(6) 1 calc R U P A 2
H95E H 0.921027 0.421226 0.425317 0.156 Uiso 0.406(6) 1 calc R U P A 2
H95F H 0.802454 0.386434 0.426044 0.156 Uiso 0.406(6) 1 calc R U P A 2
C93A C 0.7643(6) 0.3344(3) 0.5584(5) 0.111(3) Uani 0.406(6) 1 d D U P A 2
H93D H 0.803762 0.286295 0.546018 0.166 Uiso 0.406(6) 1 calc R U P A 2
H93E H 0.687933 0.343678 0.541719 0.166 Uiso 0.406(6) 1 calc R U P A 2
H93F H 0.753006 0.335380 0.608691 0.166 Uiso 0.406(6) 1 calc R U P A 2
C94A C 0.9524(6) 0.3840(4) 0.5609(5) 0.122(4) Uani 0.406(6) 1 d D U P A 2
H94D H 0.930650 0.394198 0.609397 0.182 Uiso 0.406(6) 1 calc R U P A 2
H94E H 1.006277 0.417955 0.537671 0.182 Uiso 0.406(6) 1 calc R U P A 2
H94F H 0.990955 0.333604 0.558394 0.182 Uiso 0.406(6) 1 calc R U P A 2

loop_
_atom_site_aniso_label
_atom_site_aniso_U_11
_atom_site_aniso_U_22
_atom_site_aniso_U_33
_atom_site_aniso_U_23
_atom_site_aniso_U_13
_atom_site_aniso_U_12
O3 0.0612(5) 0.0373(5) 0.0425(5) -0.0019(4) 0.0063(4) -0.0036(4)
O50 0.0730(6) 0.0416(5) 0.0344(5) -0.0060(4) -0.0082(4) 0.0101(4)
C86 0.0498(7) 0.0380(6) 0.0331(6) -0.0024(5) -0.0030(5) 0.0005(5)
C2 0.0425(6) 0.0402(7) 0.0422(7) 0.0012(5) -0.0051(5) -0.0044(5)
C58 0.0466(7) 0.0449(7) 0.0338(6) -0.0037(5) -0.0035(5) -0.0028(5)
C11 0.0423(7) 0.0409(7) 0.0501(8) -0.0024(6) -0.0084(6) -0.0034(5)
C15 0.0511(7) 0.0434(7) 0.0333(6) -0.0034(5) 0.0004(5) -0.0035(5)
C51 0.0504(7) 0.0425(7) 0.0391(7) -0.0007(5) -0.0067(5) -0.0016(5)
C63 0.0462(7) 0.0393(7) 0.0362(6) -0.0058(5) -0.0033(5) -0.0013(5)
C62 0.0453(7) 0.0436(7) 0.0326(6) -0.0033(5) -0.0023(5) -0.0030(5)
C37 0.0472(7) 0.0478(7) 0.0350(6) 0.0042(5) -0.0009(5) -0.0037(6)
C87 0.0511(7) 0.0438(7) 0.0378(7) -0.0034(5) -0.0051(5) -0.0022(6)
C60 0.0453(7) 0.0439(7) 0.0411(7) -0.0048(5) 0.0007(5) -0.0016(5)
C4 0.0421(6) 0.0444(7) 0.0413(7) -0.0058(5) -0.0035(5) 0.0006(5)
C85 0.0495(7) 0.0399(7) 0.0381(7) -0.0029(5) -0.0036(5) -0.0001(5)
C1 0.0463(7) 0.0436(7) 0.0419(7) -0.0018(5) -0.0042(5) -0.0055(5)
C59 0.0511(7) 0.0486(8) 0.0341(6) -0.0080(5) 0.0007(5) -0.0003(6)
C38 0.0483(7) 0.0484(8) 0.0349(6) 0.0044(5) -0.0038(5) -0.0036(6)
C56 0.0508(7) 0.0461(7) 0.0389(7) -0.0008(6) -0.0045(5) -0.0018(6)
C36 0.0478(7) 0.0552(8) 0.0370(7) 0.0079(6) -0.0021(5) -0.0073(6)
C52 0.0521(7) 0.0437(7) 0.0476(8) -0.0052(6) -0.0054(6) -0.0011(6)
C61 0.0490(7) 0.0449(7) 0.0363(7) 0.0006(5) -0.0026(5) 0.0009(5)
C29 0.0539(8) 0.0475(8) 0.0382(7) 0.0071(6) -0.0041(6) -0.0015(6)
C24 0.0553(8) 0.0485(8) 0.0355(7) -0.0022(5) -0.0046(6) -0.0075(6)
C5 0.0446(7) 0.0506(8) 0.0427(7) -0.0013(6) -0.0046(5) -0.0012(6)
C9 0.0441(7) 0.0454(7) 0.0498(8) -0.0074(6) -0.0066(6) 0.0012(5)
C53 0.0555(8) 0.0445(8) 0.0580(9) -0.0026(6) -0.0064(7) 0.0040(6)
C16 0.0533(8) 0.0511(8) 0.0373(7) -0.0073(6) -0.0020(6) -0.0014(6)
C92 0.0602(8) 0.0449(8) 0.0488(8) -0.0063(6) 0.0012(6) 0.0047(6)
C84 0.0545(8) 0.0561(9) 0.0477(8) -0.0069(6) -0.0062(6) -0.0047(6)
C12 0.0523(7) 0.0412(7) 0.0593(9) 0.0024(6) -0.0101(6) -0.0092(6)
C14 0.0538(8) 0.0522(8) 0.0445(7) -0.0024(6) -0.0004(6) -0.0090(6)
C13 0.0514(8) 0.0502(8) 0.0510(8) 0.0051(6) -0.0069(6) -0.0133(6)
C57 0.0639(8) 0.0521(8) 0.0324(7) -0.0044(6) -0.0058(6) 0.0063(6)
C21 0.0664(9) 0.0519(8) 0.0368(7) -0.0067(6) -0.0035(6) 0.0083(7)
C10 0.0547(8) 0.0378(7) 0.0633(9) -0.0082(6) -0.0007(7) -0.0023(6)
C64 0.0617(8) 0.0376(7) 0.0506(8) -0.0098(6) -0.0079(6) 0.0041(6)
C78 0.0612(8) 0.0543(8) 0.0407(7) -0.0097(6) -0.0079(6) -0.0039(6)
C80 0.0557(8) 0.0521(8) 0.0400(7) -0.0079(6) 0.0017(6) -0.0003(6)
C23 0.0723(9) 0.0510(8) 0.0411(7) -0.0040(6) -0.0055(6) -0.0143(7)
C8 0.0551(8) 0.0529(9) 0.0600(9) -0.0160(7) -0.0034(7) 0.0052(6)
C6 0.0541(8) 0.0632(9) 0.0457(8) -0.0024(7) 0.0036(6) -0.0014(7)
C73 0.0656(9) 0.0413(8) 0.0558(9) -0.0106(6) -0.0018(7) 0.0043(6)
C54 0.0532(8) 0.0490(8) 0.0536(8) 0.0054(6) -0.0094(6) -0.0018(6)
C79 0.0672(9) 0.0673(10) 0.0369(7) -0.0157(7) -0.0017(6) -0.0016(7)
C39 0.0601(9) 0.0530(8) 0.0500(8) 0.0046(6) -0.0055(7) 0.0066(7)
C91 0.0536(8) 0.0577(9) 0.0492(8) -0.0050(6) -0.0023(6) -0.0066(6)
C42 0.0542(8) 0.0553(9) 0.0578(9) -0.0026(7) -0.0113(7) -0.0054(7)
C55 0.0595(8) 0.0553(9) 0.0399(7) 0.0018(6) -0.0074(6) -0.0006(6)
C7 0.0574(8) 0.0656(10) 0.0513(9) -0.0119(7) 0.0013(7) 0.0046(7)
C35 0.0495(8) 0.0692(10) 0.0513(8) 0.0069(7) -0.0044(6) -0.0049(7)
C22 0.0836(11) 0.0417(8) 0.0503(8) -0.0066(6) -0.0071(7) -0.0024(7)
C31 0.0596(8) 0.0537(8) 0.0481(8) 0.0072(6) -0.0068(6) -0.0140(7)
C65 0.0708(10) 0.0416(8) 0.0641(9) -0.0174(7) -0.0158(8) 0.0036(7)
C30 0.0651(9) 0.0440(8) 0.0567(9) 0.0030(6) -0.0081(7) -0.0063(7)
C46 0.0660(9) 0.0603(9) 0.0578(9) 0.0105(7) -0.0040(7) -0.0221(7)
C25 0.0606(9) 0.0633(10) 0.0666(10) 0.0019(8) -0.0149(7) -0.0070(7)
C40 0.0490(8) 0.0751(11) 0.0581(9) 0.0032(8) -0.0086(7) 0.0069(7)
C83 0.0520(8) 0.0745(11) 0.0691(10) -0.0117(8) -0.0070(7) -0.0099(7)
C81 0.0623(9) 0.0764(11) 0.0508(9) -0.0132(8) 0.0102(7) -0.0037(8)
C90 0.0526(8) 0.0693(11) 0.0753(11) -0.0042(8) -0.0097(8) -0.0111(7)
C17 0.0551(9) 0.0715(11) 0.0682(10) -0.0098(8) -0.0079(7) -0.0063(7)
C96 0.0671(9) 0.0597(10) 0.0642(10) 0.0120(8) -0.0137(8) 0.0063(7)
C72 0.0903(12) 0.0548(9) 0.0558(9) -0.0165(7) 0.0079(9) 0.0092(8)
C77 0.0644(10) 0.0590(10) 0.0783(12) -0.0108(8) -0.0015(8) -0.0028(7)
C88 0.0744(11) 0.0753(11) 0.0522(9) -0.0172(8) -0.0185(8) -0.0064(8)
C20 0.0782(11) 0.0679(11) 0.0537(9) -0.0104(8) -0.0076(8) 0.0214(9)
C41 0.0500(8) 0.0754(11) 0.0681(10) -0.0010(8) -0.0146(7) -0.0071(7)
C82 0.0515(9) 0.0785(12) 0.0754(11) -0.0128(9) 0.0098(8) -0.0085(8)
C34 0.0476(8) 0.0990(14) 0.0654(10) 0.0089(9) -0.0104(7) -0.0123(8)
C70 0.0908(12) 0.0608(10) 0.0668(11) -0.0293(8) -0.0227(9) 0.0110(9)
C89 0.0691(10) 0.0779(12) 0.0722(11) -0.0151(9) -0.0250(9) -0.0133(8)
C66 0.0673(10) 0.0585(10) 0.0893(13) -0.0152(9) -0.0160(9) -0.0067(8)
C32 0.0708(11) 0.0662(11) 0.0793(12) 0.0035(9) -0.0145(9) -0.0245(8)
C19 0.0622(10) 0.1005(15) 0.0684(11) -0.0116(10) -0.0116(8) 0.0231(10)
C99 0.0837(12) 0.0769(12) 0.0581(10) 0.0181(9) 0.0209(9) 0.0155(9)
C33 0.0682(11) 0.0911(14) 0.0786(12) 0.0060(10) -0.0168(9) -0.0320(10)
C18 0.0536(9) 0.1031(16) 0.0821(13) -0.0113(11) -0.0119(8) -0.0036(9)
C43 0.0795(12) 0.0968(15) 0.0621(11) -0.0271(10) 0.0125(9) 0.0047(10)
C100 0.1214(16) 0.0710(12) 0.0656(11) -0.0249(9) -0.0486(11) 0.0243(11)
C28 0.0978(14) 0.0649(11) 0.0745(12) -0.0026(9) -0.0172(10) -0.0335(10)
C26 0.0622(10) 0.0969(15) 0.0926(14) 0.0032(11) -0.0245(9) -0.0186(10)
C76 0.0667(11) 0.0735(13) 0.1128(17) -0.0121(11) 0.0052(11) -0.0074(9)
C71 0.1191(16) 0.0747(12) 0.0531(10) -0.0270(9) -0.0176(11) 0.0150(11)
C49 0.0859(13) 0.0701(12) 0.1002(15) 0.0236(11) 0.0168(11) 0.0309(10)
C98 0.1065(15) 0.0933(15) 0.0699(12) 0.0320(11) -0.0143(11) 0.0109(12)
C27 0.0846(13) 0.0985(16) 0.0934(15) 0.0024(12) -0.0261(11) -0.0433(12)
C75 0.0900(15) 0.0740(13) 0.1055(18) -0.0112(12) 0.0369(13) -0.0018(11)
C74 0.1051(16) 0.0793(14) 0.0715(13) -0.0154(10) 0.0209(12) 0.0097(12)
C69 0.1261(19) 0.0833(14) 0.0927(15) -0.0439(12) -0.0532(14) 0.0140(13)
C48 0.1191(17) 0.0994(16) 0.0902(15) -0.0435(13) 0.0189(12) -0.0590(14)
C67 0.0786(12) 0.0772(13) 0.128(2) -0.0281(13) -0.0305(12) -0.0097(10)
C68 0.0925(16) 0.0882(15) 0.148(2) -0.0495(15) -0.0523(16) 0.0040(12)
C97 0.0646(12) 0.209(3) 0.133(2) 0.076(2) -0.0291(13) 0.0029(16)
C93 0.130(4) 0.059(2) 0.067(2) -0.0022(15) -0.005(2) 0.033(2)
C94 0.088(3) 0.068(2) 0.123(4) 0.008(2) 0.050(3) 0.0241(19)
C47 0.157(5) 0.071(2) 0.103(3) 0.0178(19) 0.025(3) -0.046(2)
C45 0.060(3) 0.299(14) 0.097(5) -0.057(7) 0.018(3) 0.007(5)
C95 0.126(4) 0.059(2) 0.153(6) -0.043(3) -0.052(4) 0.009(2)
C44 0.103(4) 0.155(6) 0.048(2) -0.024(3) 0.018(3) 0.010(4)
C50 0.230(3) 0.0562(13) 0.125(2) 0.0094(13) -0.068(2) 0.0219(17)
C102 0.125(3) 0.131(4) 0.0598(19) 0.034(2) -0.021(2) -0.064(3)
C3 0.275(13) 0.082(4) 0.126(7) -0.042(4) 0.100(8) -0.014(6)
C101 0.0679(19) 0.148(4) 0.095(3) 0.043(3) 0.0059(17) -0.034(2)
C47A 0.107(6) 0.130(8) 0.089(5) 0.028(5) -0.014(4) -0.076(6)
C103 0.091(5) 0.112(7) 0.108(6) 0.066(6) -0.006(4) -0.002(4)
C1A 0.185(11) 0.080(5) 0.078(5) 0.006(4) 0.051(6) -0.044(5)
C3A 0.102(4) 0.233(11) 0.093(4) -0.111(6) -0.015(3) 0.020(4)
C44A 0.271(12) 0.101(4) 0.121(6) -0.003(4) 0.132(8) 0.010(6)
C45A 0.074(3) 0.121(5) 0.088(3) -0.041(3) 0.016(2) 0.020(3)
C95A 0.145(7) 0.070(3) 0.073(3) -0.016(3) 0.016(4) 0.041(4)
C93A 0.123(5) 0.049(3) 0.142(7) -0.010(3) 0.037(5) -0.006(3)
C94A 0.095(5) 0.095(5) 0.178(9) -0.058(6) -0.055(5) 0.049(4)

loop_
_atom_type_symbol
_atom_type_description
_atom_type_scat_dispersion_real
_atom_type_scat_dispersion_imag
_atom_type_scat_source
C C 0.0181 0.0091 'International Tables Vol C Tables 4.2.6.8 and 6.1.1.4'
H H 0.0000 0.0000 'International Tables Vol C Tables 4.2.6.8 and 6.1.1.4'
O O 0.0492 0.0322 'International Tables Vol C Tables 4.2.6.8 and 6.1.1.4'

loop_
_geom_angle_atom_site_label_1
_geom_angle_atom_site_label_2
_geom_angle_atom_site_label_3
_geom_angle
_geom_angle_site_symmetry_1
_geom_angle_site_symmetry_3
_geom_angle_publ_flag
C2 O3 C4 119.16(10) . . ?
C63 O50 C51 119.30(10) . . ?
C87 C86 C62 120.08(11) . . ?
C87 C86 C85 120.27(11) . . ?
C85 C86 C62 119.62(11) . . ?
O3 C2 C11 122.72(12) . . ?
O3 C2 C1 114.64(11) . . ?
C11 C2 C1 122.64(12) . . ?
C63 C58 C59 117.01(12) . . ?
C63 C58 C57 121.53(12) . . ?
C59 C58 C57 121.41(11) . . ?
C2 C11 C12 116.91(12) . . ?
C2 C11 C10 122.30(12) . . ?
C12 C11 C10 120.78(12) . . ?
C24 C15 C1 120.38(12) . . ?
C24 C15 C16 119.54(13) . . ?
C16 C15 C1 120.06(12) . . ?
O50 C51 C56 123.14(12) . . ?
O50 C51 C52 114.14(11) . . ?
C56 C51 C52 122.71(12) . . ?
O50 C63 C58 123.32(11) . . ?
O50 C63 C62 114.38(11) . . ?
C58 C63 C62 122.30(12) . . ?
C63 C62 C86 120.38(11) . . ?
C61 C62 C86 121.32(11) . . ?
C61 C62 C63 118.29(11) . . ?
C38 C37 C5 119.69(12) . . ?
C36 C37 C38 120.12(13) . . ?
C36 C37 C5 120.17(12) . . ?
C86 C87 C78 119.68(12) . . ?
C86 C87 C91 122.99(12) . . ?
C91 C87 C78 117.33(12) . . ?
C59 C60 C61 117.04(12) . . ?
C59 C60 C92 121.43(12) . . ?
C61 C60 C92 121.52(12) . . ?
O3 C4 C5 114.10(11) . . ?
O3 C4 C9 123.59(12) . . ?
C9 C4 C5 122.31(12) . . ?
C86 C85 C84 122.84(12) . . ?
C86 C85 C80 119.58(12) . . ?
C84 C85 C80 117.57(12) . . ?
C2 C1 C15 120.20(11) . . ?
C14 C1 C2 117.46(12) . . ?
C14 C1 C15 122.33(12) . . ?
C58 C59 C60 123.29(12) . . ?
C37 C38 C29 119.75(12) . . ?
C37 C38 C42 122.64(13) . . ?
C29 C38 C42 117.61(12) . . ?
C51 C56 C57 121.77(12) . . ?
C51 C56 C55 116.51(13) . . ?
C55 C56 C57 121.67(12) . . ?
C37 C36 C35 122.94(14) . . ?
C37 C36 C31 119.52(12) . . ?
C35 C36 C31 117.50(13) . . ?
C51 C52 C64 118.33(12) . . ?
C53 C52 C51 117.97(13) . . ?
C53 C52 C64 123.70(13) . . ?
C62 C61 C60 122.06(12) . . ?
C38 C29 C39 118.83(13) . . ?
C30 C29 C38 119.43(13) . . ?
C30 C29 C39 121.73(14) . . ?
C15 C24 C23 120.09(13) . . ?
C15 C24 C25 122.63(13) . . ?
C25 C24 C23 117.29(13) . . ?
C4 C5 C37 119.74(12) . . ?
C6 C5 C37 122.22(12) . . ?
C6 C5 C4 118.03(13) . . ?
C4 C9 C10 121.52(12) . . ?
C4 C9 C8 117.13(13) . . ?
C8 C9 C10 121.34(13) . . ?
C52 C53 C54 122.11(13) . . ?
C15 C16 C21 119.77(13) . . ?
C15 C16 C17 122.87(14) . . ?
C17 C16 C21 117.34(13) . . ?
C93 C92 C60 113.59(16) . . ?
C93 C92 C94 108.2(3) . . ?
C93 C92 C95 106.9(3) . . ?
C94 C92 C60 109.70(17) . . ?
C94 C92 C95 109.4(3) . . ?
C95 C92 C60 108.89(18) . . ?
C95A C92 C60 113.2(2) . . ?
C95A C92 C93A 108.3(4) . . ?
C95A C92 C94A 110.1(4) . . ?
C93A C92 C60 109.0(2) . . ?
C93A C92 C94A 107.6(5) . . ?
C94A C92 C60 108.4(2) . . ?
C83 C84 C85 121.40(14) . . ?
C13 C12 C11 123.34(13) . . ?
C1 C14 C13 122.50(13) . . ?
C12 C13 C14 117.14(13) . . ?
C12 C13 C46 121.90(13) . . ?
C14 C13 C46 120.95(14) . . ?
C58 C57 C99 108.11(12) . . ?
C56 C57 C58 110.18(10) . . ?
C56 C57 C99 108.07(13) . . ?
C56 C57 C100 110.46(12) . . ?
C100 C57 C58 109.81(13) . . ?
C100 C57 C99 110.16(15) . . ?
C22 C21 C16 119.42(13) . . ?
C22 C21 C20 121.80(15) . . ?
C20 C21 C16 118.78(15) . . ?
C11 C10 C9 110.63(11) . . ?
C11 C10 C49 108.53(14) . . ?
C11 C10 C48 109.58(13) . . ?
C9 C10 C49 109.49(13) . . ?
C9 C10 C48 108.24(14) . . ?
C49 C10 C48 110.36(17) . . ?
C73 C64 C52 120.49(13) . . ?
C73 C64 C65 120.95(14) . . ?
C65 C64 C52 118.35(13) . . ?
C79 C78 C87 119.13(13) . . ?
C79 C78 C88 122.15(14) . . ?
C88 C78 C87 118.71(13) . . ?
C79 C80 C85 119.26(13) . . ?
C79 C80 C81 122.01(14) . . ?
C81 C80 C85 118.73(14) . . ?
C22 C23 C24 119.30(13) . . ?
C22 C23 C28 121.94(15) . . ?
C28 C23 C24 118.76(15) . . ?
C7 C8 C9 123.28(14) . . ?
C5 C6 C7 122.27(14) . . ?
C64 C73 C72 118.92(15) . . ?
C64 C73 C77 123.26(15) . . ?
C77 C73 C72 117.80(15) . . ?
C53 C54 C96 120.01(14) . . ?
C55 C54 C53 117.16(13) . . ?
C55 C54 C96 122.78(14) . . ?
C80 C79 C78 122.02(13) . . ?
C40 C39 C29 121.22(15) . . ?
C90 C91 C87 121.56(14) . . ?
C41 C42 C38 121.20(15) . . ?
C54 C55 C56 123.54(13) . . ?
C8 C7 C6 116.96(13) . . ?
C8 C7 C43 121.22(16) . . ?
C6 C7 C43 121.82(15) . . ?
C34 C35 C36 121.11(16) . . ?
C21 C22 C23 121.86(14) . . ?
C30 C31 C36 119.29(13) . . ?
C30 C31 C32 122.04(15) . . ?
C32 C31 C36 118.66(14) . . ?
C64 C65 C70 119.80(16) . . ?
C64 C65 C66 122.60(15) . . ?
C70 C65 C66 117.58(16) . . ?
C29 C30 C31 121.78(14) . . ?
C13 C46 C1A 113.6(3) . . ?
C47 C46 C13 111.30(18) . . ?
C102 C46 C13 109.44(16) . . ?
C102 C46 C47 109.5(3) . . ?
C102 C46 C101 109.4(3) . . ?
C101 C46 C13 108.29(17) . . ?
C101 C46 C47 108.9(3) . . ?
C47A C46 C13 110.2(3) . . ?
C47A C46 C103 109.2(6) . . ?
C47A C46 C1A 108.0(6) . . ?
C103 C46 C13 110.3(3) . . ?
C103 C46 C1A 105.5(6) . . ?
C26 C25 C24 121.87(17) . . ?
C39 C40 C41 120.02(14) . . ?
C84 C83 C82 120.77(15) . . ?
C82 C81 C80 121.45(15) . . ?
C91 C90 C89 120.64(15) . . ?
C18 C17 C16 121.19(18) . . ?
C98 C96 C54 111.96(14) . . ?
C97 C96 C54 107.88(15) . . ?
C97 C96 C98 107.52(19) . . ?
C50 C96 C54 111.13(16) . . ?
C50 C96 C98 107.43(19) . . ?
C50 C96 C97 110.9(2) . . ?
C71 C72 C73 118.72(16) . . ?
C71 C72 C74 122.65(19) . . ?
C74 C72 C73 118.62(19) . . ?
C76 C77 C73 121.03(19) . . ?
C89 C88 C78 121.61(15) . . ?
C19 C20 C21 121.60(17) . . ?
C42 C41 C40 121.12(15) . . ?
C81 C82 C83 120.10(14) . . ?
C35 C34 C33 120.88(16) . . ?
C65 C70 C69 118.48(19) . . ?
C71 C70 C65 118.63(16) . . ?
C71 C70 C69 122.88(19) . . ?
C88 C89 C90 120.10(15) . . ?
C67 C66 C65 121.9(2) . . ?
C33 C32 C31 121.63(18) . . ?
C20 C19 C18 120.03(16) . . ?
C32 C33 C34 120.08(16) . . ?
C17 C18 C19 121.04(18) . . ?
C7 C43 C44 107.7(2) . . ?
C7 C43 C45A 106.0(2) . . ?
C45 C43 C7 109.1(3) . . ?
C45 C43 C44 103.9(5) . . ?
C3 C43 C7 115.3(4) . . ?
C3 C43 C45 117.9(6) . . ?
C3 C43 C44 101.5(6) . . ?
C3A C43 C7 108.1(3) . . ?
C3A C43 C45A 99.7(4) . . ?
C44A C43 C7 115.3(3) . . ?
C44A C43 C3A 118.1(7) . . ?
C44A C43 C45A 107.9(5) . . ?
C27 C28 C23 121.28(18) . . ?
C25 C26 C27 120.58(18) . . ?
C77 C76 C75 120.4(2) . . ?
C70 C71 C72 122.86(17) . . ?
C28 C27 C26 120.21(17) . . ?
C74 C75 C76 120.49(19) . . ?
C75 C74 C72 121.6(2) . . ?
C68 C69 C70 120.8(2) . . ?
C66 C67 C68 120.5(2) . . ?
C69 C68 C67 120.7(2) . . ?

loop_
_geom_bond_atom_site_label_1
_geom_bond_atom_site_label_2
_geom_bond_distance
_geom_bond_site_symmetry_2
_geom_bond_publ_flag
O3 C2 1.3738(15) . ?
O3 C4 1.3749(15) . ?
O50 C51 1.3734(15) . ?
O50 C63 1.3707(15) . ?
C86 C62 1.5020(17) . ?
C86 C87 1.4051(18) . ?
C86 C85 1.4103(18) . ?
C2 C11 1.3833(18) . ?
C2 C1 1.3994(18) . ?
C58 C63 1.3841(17) . ?
C58 C59 1.3923(18) . ?
C58 C57 1.5332(18) . ?
C11 C12 1.3987(19) . ?
C11 C10 1.5209(19) . ?
C15 C1 1.5005(18) . ?
C15 C24 1.4095(19) . ?
C15 C16 1.4148(19) . ?
C51 C56 1.3841(18) . ?
C51 C52 1.3953(19) . ?
C63 C62 1.3956(18) . ?
C62 C61 1.3842(18) . ?
C37 C38 1.4122(18) . ?
C37 C36 1.4062(19) . ?
C37 C5 1.4870(19) . ?
C87 C78 1.4402(18) . ?
C87 C91 1.4290(19) . ?
C60 C59 1.3925(19) . ?
C60 C61 1.3940(18) . ?
C60 C92 1.5337(18) . ?
C4 C5 1.3968(19) . ?
C4 C9 1.3804(19) . ?
C85 C84 1.4200(19) . ?
C85 C80 1.4373(18) . ?
C1 C14 1.3899(19) . ?
C38 C29 1.4262(19) . ?
C38 C42 1.426(2) . ?
C56 C57 1.5285(19) . ?
C56 C55 1.3991(19) . ?
C36 C35 1.430(2) . ?
C36 C31 1.436(2) . ?
C52 C53 1.386(2) . ?
C52 C64 1.4950(19) . ?
C29 C39 1.433(2) . ?
C29 C30 1.389(2) . ?
C24 C23 1.431(2) . ?
C24 C25 1.427(2) . ?
C5 C6 1.3899(19) . ?
C9 C10 1.523(2) . ?
C9 C8 1.397(2) . ?
C53 C54 1.395(2) . ?
C16 C21 1.436(2) . ?
C16 C17 1.422(2) . ?
C92 C93 1.515(3) . ?
C92 C94 1.522(4) . ?
C92 C95 1.529(4) . ?
C92 C95A 1.512(5) . ?
C92 C93A 1.512(5) . ?
C92 C94A 1.522(6) . ?
C84 C83 1.359(2) . ?
C12 C13 1.381(2) . ?
C14 C13 1.395(2) . ?
C13 C46 1.5388(19) . ?
C57 C99 1.545(2) . ?
C57 C100 1.531(2) . ?
C21 C22 1.383(2) . ?
C21 C20 1.428(2) . ?
C10 C49 1.537(2) . ?
C10 C48 1.538(2) . ?
C64 C73 1.404(2) . ?
C64 C65 1.408(2) . ?
C78 C79 1.390(2) . ?
C78 C88 1.424(2) . ?
C80 C79 1.390(2) . ?
C80 C81 1.425(2) . ?
C23 C22 1.392(2) . ?
C23 C28 1.427(2) . ?
C8 C7 1.390(2) . ?
C6 C7 1.391(2) . ?
C73 C72 1.441(2) . ?
C73 C77 1.421(2) . ?
C54 C55 1.383(2) . ?
C54 C96 1.537(2) . ?
C39 C40 1.346(2) . ?
C91 C90 1.356(2) . ?
C42 C41 1.356(2) . ?
C7 C43 1.538(2) . ?
C35 C34 1.355(2) . ?
C31 C30 1.391(2) . ?
C31 C32 1.422(2) . ?
C65 C70 1.426(2) . ?
C65 C66 1.427(2) . ?
C46 C47 1.525(4) . ?
C46 C102 1.507(4) . ?
C46 C101 1.511(4) . ?
C46 C47A 1.516(6) . ?
C46 C103 1.528(6) . ?
C46 C1A 1.541(7) . ?
C25 C26 1.349(2) . ?
C40 C41 1.404(2) . ?
C83 C82 1.409(2) . ?
C81 C82 1.345(2) . ?
C90 C89 1.414(2) . ?
C17 C18 1.363(2) . ?
C96 C98 1.517(3) . ?
C96 C97 1.515(3) . ?
C96 C50 1.511(3) . ?
C72 C71 1.392(3) . ?
C72 C74 1.418(3) . ?
C77 C76 1.362(3) . ?
C88 C89 1.346(2) . ?
C20 C19 1.340(3) . ?
C34 C33 1.410(3) . ?
C70 C71 1.386(3) . ?
C70 C69 1.438(3) . ?
C66 C67 1.349(3) . ?
C32 C33 1.343(3) . ?
C19 C18 1.404(3) . ?
C43 C45 1.494(6) . ?
C43 C44 1.593(6) . ?
C43 C3 1.466(8) . ?
C43 C3A 1.531(7) . ?
C43 C44A 1.445(6) . ?
C43 C45A 1.608(5) . ?
C28 C27 1.349(3) . ?
C26 C27 1.406(3) . ?
C76 C75 1.418(3) . ?
C75 C74 1.334(3) . ?
C69 C68 1.353(3) . ?
C67 C68 1.398(4) . ?
